data_4321752
loop_
_publ_author_name
'Chwanchin Wang'
'Robert C. Haushalter'

_publ_section_title
;
 Synthesis and Structural Characterization of (n-Bu4N)3AuSn2Te6
;
_journal_name_full 'Inorganic Chemistry'
_journal_page_first 595
_journal_page_last 597
_journal_paper_doi 10.1021/ic980198c
_journal_volume 38
_journal_year 1999
_chemical_formula_sum 'C48 H108 Au N3 Sn2 Te6'
_chemical_formula_weight 1927.35
_space_group_IT_number 61
_symmetry_cell_setting orthorhombic
_symmetry_Int_Tables_number 61
_symmetry_space_group_name_Hall '-P 2ac 2ab'
_symmetry_space_group_name_H-M 'P b c a'
_audit_creation_date 'Tue Mar 18 11:25:22 1997'
_audit_creation_method 'from TEXRAY.INF file'
_cell_angle_alpha 90
_cell_angle_beta 90
_cell_angle_gamma 90
_cell_formula_units_Z 8
_cell_length_a 25.930(6)
_cell_length_b 35.876(9)
_cell_length_c 16.334(5)
_cell_measurement_reflns_used 20
_cell_measurement_temperature 293.2
_cell_measurement_theta_max 19.3
_cell_measurement_theta_min 14.1
_cell_volume 15195(7)
_computing_cell_refinement 'MSC/AFC Diffractometer Control'
_computing_data_collection 'MSC/AFC Diffractometer Control'
_computing_data_reduction teXsan
_computing_publication_material teXsan
_computing_structure_refinement teXsan
_diffrn_ambient_temperature 293.2
_diffrn_measurement_device AFC7R
_diffrn_measurement_method 'omega/2-theta scans'
_diffrn_orient_matrix_UB_11 0.01348
_diffrn_orient_matrix_UB_12 0.02152
_diffrn_orient_matrix_UB_13 -0.03247
_diffrn_orient_matrix_UB_21 -0.01759
_diffrn_orient_matrix_UB_22 0.01770
_diffrn_orient_matrix_UB_23 0.03818
_diffrn_orient_matrix_UB_31 0.03156
_diffrn_orient_matrix_UB_32 0.00066
_diffrn_orient_matrix_UB_33 0.03515
_diffrn_radiation_monochromator graphite
_diffrn_radiation_source 'X-ray tube'
_diffrn_radiation_type MoKalpha
_diffrn_radiation_wavelength 0.7107
_diffrn_reflns_av_R_equivalents 0.00
_diffrn_reflns_limit_h_max 25
_diffrn_reflns_limit_h_min 0
_diffrn_reflns_limit_k_max 34
_diffrn_reflns_limit_k_min 0
_diffrn_reflns_limit_l_max 15
_diffrn_reflns_limit_l_min 0
_diffrn_reflns_number 7836
_diffrn_reflns_theta_max 20.05
_diffrn_reflns_theta_min 2.50
_diffrn_standards_decay_% -16.07
_diffrn_standards_interval_count 150
_diffrn_standards_number 3
_exptl_absorpt_coefficient_mu 4.869
_exptl_absorpt_correction_T_max 1.000
_exptl_absorpt_correction_T_min 0.793
_exptl_absorpt_correction_type empirical
_exptl_absorpt_process_details psi-scan
_exptl_crystal_colour black
_exptl_crystal_density_diffrn 1.685
_exptl_crystal_description chunk
_exptl_crystal_F_000 7264.00
_exptl_crystal_size_max 0.200
_exptl_crystal_size_mid 0.160
_exptl_crystal_size_min 0.100
_refine_diff_density_max 1.53
_refine_diff_density_min -0.57
_refine_ls_abs_structure_details noref
_refine_ls_abs_structure_Flack noref
_refine_ls_extinction_coef noref
_refine_ls_extinction_method noref
_refine_ls_goodness_of_fit_all none
_refine_ls_goodness_of_fit_obs 3.465
_refine_ls_hydrogen_treatment noref
_refine_ls_matrix_type full
_refine_ls_number_constraints none
_refine_ls_number_parameters 294
_refine_ls_number_reflns 2837
_refine_ls_number_restraints 22
_refine_ls_R_factor_all none
_refine_ls_R_factor_obs 0.0615
_refine_ls_shift/esd_max 0.0114
_refine_ls_shift/esd_mean 0.0000
_refine_ls_structure_factor_coef F
_refine_ls_weighting_scheme sigma
_refine_ls_wR_factor_all none
_refine_ls_wR_factor_obs 0.0812
_reflns_number_observed 2837
_reflns_number_total 7836
_reflns_observed_criterion 3.00
_cod_data_source_file ic980198c.cif
_cod_data_source_block AuSn2Te6
_cod_original_cell_volume 15195(5)
_cod_original_sg_symbol_H-M 'P b c a '
_cod_original_formula_sum 'C48 H108 Au N3 Sn2 Te6 '
_cod_database_code 4321752

loop_
_symmetry_equiv_pos_as_xyz
'   +x,   +y,   +z'
'1/2+x,1/2-y,   -z'
'   -x,1/2+y,1/2-z'
'1/2-x,   -y,1/2+z'
'   -x,   -y,   -z'
'1/2-x,1/2+y,   +z'
'   +x,1/2-y,1/2+z'
'1/2+x,   +y,1/2-z'

loop_
_atom_site_aniso_label
_atom_site_aniso_U_11
_atom_site_aniso_U_22
_atom_site_aniso_U_33
_atom_site_aniso_U_12
_atom_site_aniso_U_13
_atom_site_aniso_U_23
Au(1) 0.121(1) 0.0945(9) 0.139(1) -0.0078(9) -0.0182(9) 0.0311(9)
Te(1) 0.117(2) 0.108(2) 0.111(2) -0.004(1) -0.025(1) 0.029(1)
Te(2) 0.102(2) 0.091(1) 0.100(2) -0.015(1) -0.010(1) 0.002(1)
Te(3) 0.110(2) 0.094(2) 0.093(1) 0.010(1) 0.005(1) -0.016(1)
Te(4) 0.084(1) 0.089(1) 0.090(1) 0.010(1) -0.004(1) -0.012(1)
Te(5) 0.114(2) 0.123(2) 0.098(2) 0.008(2) -0.027(1) -0.015(1)
Te(6) 0.126(2) 0.100(2) 0.197(3) -0.034(1) -0.050(2) 0.029(2)
Sn(1) 0.082(1) 0.076(1) 0.082(1) 0.001(1) -0.005(1) 0.001(1)
Sn(2) 0.098(2) 0.083(1) 0.094(2) 0.006(1) -0.013(1) -0.008(1)

loop_
_atom_site_label
_atom_site_fract_x
_atom_site_fract_y
_atom_site_fract_z
_atom_site_U_iso_or_equiv
_atom_site_thermal_displace_type
_atom_site_calc_flag
_atom_site_calc_attached_atom
Au(1) 0.27506(5) 0.07415(3) 0.76624(8) 0.1181(5) Uij ? ?
Te(1) 0.35246(8) 0.10854(6) 0.8260(1) 0.1121(8) Uij ? ?
Te(2) 0.38946(8) 0.21881(5) 0.7020(1) 0.0978(8) Uij ? ?
Te(3) 0.31906(8) 0.12044(5) 0.5576(1) 0.0988(8) Uij ? ?
Te(4) 0.22550(7) 0.17551(5) 0.7168(1) 0.0880(7) Uij ? ?
Te(5) 0.14886(8) 0.13652(6) 0.4881(1) 0.1117(9) Uij ? ?
Te(6) 0.19761(9) 0.05245(6) 0.6831(2) 0.141(1) Uij ? ?
Sn(1) 0.33001(7) 0.15872(5) 0.7049(1) 0.0799(7) Uij ? ?
Sn(2) 0.21572(8) 0.11828(5) 0.6028(1) 0.0914(8) Uij ? ?
N(1) 0.7860(7) 0.2490(6) 0.050(1) 0.086(6) Uij ? ?
N(2) 0.027(1) 0.1397(7) 0.738(2) 0.144(9) Uij ? ?
N(3) 0.339(1) -0.0367(9) 0.807(2) 0.16(1) Uij ? ?
C(1) 0.7699(9) 0.2446(6) 0.143(2) 0.097(9) Uij ? ?
C(2) 0.752(1) 0.2046(6) 0.159(1) 0.13(1) Uij ? ?
C(3) 0.731(1) 0.2128(6) 0.245(1) 0.116(10) Uij ? ?
C(4) 0.713(1) 0.1732(7) 0.266(2) 0.14(1) Uij ? ?
C(5) 0.7435(9) 0.2386(6) -0.009(1) 0.079(8) Uij ? ?
C(6) 0.698(1) 0.2630(8) 0.005(2) 0.13(1) Uij ? ?
C(7) 0.658(1) 0.2520(9) -0.060(2) 0.14(1) Uij ? ?
C(8) 0.606(1) 0.2745(8) -0.054(2) 0.16(1) Uij ? ?
C(9) 0.8056(9) 0.2893(7) 0.039(1) 0.092(9) Uij ? ?
C(10) 0.822(1) 0.2988(8) -0.048(2) 0.111(10) Uij ? ?
C(11) 0.840(1) 0.3387(8) -0.056(2) 0.13(1) Uij ? ?
C(12) 0.867(1) 0.346(1) -0.139(2) 0.23(2) Uij ? ?
C(13) 0.8264(10) 0.2173(6) 0.030(1) 0.087(8) Uij ? ?
C(14) 0.874(1) 0.2294(8) 0.082(2) 0.13(1) Uij ? ?
C(15) 0.910(1) 0.1962(10) 0.068(2) 0.17(1) Uij ? ?
C(16) 0.958(2) 0.199(1) 0.117(2) 0.23(2) Uij ? ?
C(17) -0.009(1) 0.1537(9) 0.672(2) 0.15(1) Uij ? ?
C(18) 0.013(2) 0.165(1) 0.588(2) 0.25(2) Uij ? ?
C(19) -0.022(2) 0.179(1) 0.526(3) 0.24(2) Uij ? ?
C(20) -0.007(2) 0.203(1) 0.452(2) 0.26(2) Uij ? ?
C(21) 0.070(1) 0.1688(7) 0.749(2) 0.102(9) Uij ? ?
C(22) 0.049(1) 0.2066(7) 0.780(2) 0.15(1) Uij ? ?
C(23) 0.095(1) 0.2326(9) 0.786(2) 0.16(1) Uij ? ?
C(24) 0.079(1) 0.2715(10) 0.814(2) 0.19(1) Uij ? ?
C(25) 0.048(1) 0.1048(9) 0.699(2) 0.21(1) Uij ? ?
C(26) 0.011(1) 0.076(1) 0.662(3) 0.24(2) Uij ? ?
C(27) 0.033(3) 0.045(1) 0.718(4) 0.25(1) Uij ? ?
C(27a) 0.032(3) 0.038(1) 0.633(3) 0.21(1) Uij ? ?
C(28) 0.024(2) 0.004(1) 0.690(3) 0.37(2) Uij ? ?
C(29) -0.008(1) 0.1321(7) 0.808(2) 0.104(9) Uij ? ?
C(30) 0.019(1) 0.1153(8) 0.883(2) 0.15(1) Uij ? ?
C(31) -0.023(1) 0.1090(9) 0.949(2) 0.17(1) Uij ? ?
C(32) 0.004(1) 0.095(1) 1.027(2) 0.25(2) Uij ? ?
C(33) 0.369(1) -0.0070(10) 0.763(2) 0.22(2) Uij ? ?
C(34) 0.351(2) -0.013(1) 0.672(3) 0.23(2) Uij ? ?
C(35) 0.395(2) 0.015(1) 0.657(3) 0.33(2) Uij ? ?
C(36) 0.386(2) 0.016(1) 0.564(3) 0.28(2) Uij ? ?
C(37) 0.368(2) -0.0736(10) 0.795(2) 0.18(1) Uij ? ?
C(38) 0.427(2) -0.077(1) 0.799(3) 0.25(2) Uij ? ?
C(39) 0.440(2) -0.117(1) 0.770(2) 0.22(2) Uij ? ?
C(40) 0.498(2) -0.123(1) 0.782(3) 0.28(2) Uij ? ?
C(41) 0.281(2) -0.0443(10) 0.799(2) 0.19(1) Uij ? ?
C(42) 0.242(1) -0.062(1) 0.858(2) 0.30(2) Uij ? ?
C(43) 0.190(2) -0.0419(8) 0.850(3) 0.13(2) Uij ? ?
C(43a) 0.204(2) -0.070(1) 0.788(2) 0.12(2) Uij ? ?
C(44) 0.148(1) -0.070(1) 0.822(3) 0.28(2) Uij ? ?
C(45) 0.331(2) 0.004(1) 0.935(3) 0.24(2) Uij ? ?
C(46) 0.374(2) 0.013(1) 0.997(3) 0.27(2) Uij ? ?
C(47) 0.355(2) -0.026(1) 0.888(2) 0.26(2) Uij ? ?
C(48) 0.341(2) 0.039(1) 1.050(3) 0.37(2) Uij ? ?
H(1) 0.7992 0.2496 0.1761 0.1154 Uij ? ?
H(2) 0.7435 0.2619 0.1548 0.1154 Uij ? ?
H(3) 0.7247 0.1975 0.1227 0.1491 Uij ? ?
H(4) 0.7779 0.1873 0.1599 0.1491 Uij ? ?
H(5) 0.7564 0.2209 0.2784 0.1420 Uij ? ?
H(6) 0.7024 0.2290 0.2416 0.1420 Uij ? ?
H(7) 0.6992 0.1764 0.3189 0.1634 Uij ? ?
H(8) 0.6884 0.1671 0.2278 0.1634 Uij ? ?
H(9) 0.7423 0.1590 0.2651 0.1634 Uij ? ?
H(10) 0.7548 0.2419 -0.0641 0.0960 Uij ? ?
H(11) 0.7336 0.2133 -0.0013 0.0960 Uij ? ?
H(12) 0.6873 0.2589 0.0616 0.1525 Uij ? ?
H(13) 0.7101 0.2885 0.0025 0.1525 Uij ? ?
H(14) 0.6695 0.2563 -0.1159 0.1604 Uij ? ?
H(15) 0.6476 0.2260 -0.0577 0.1604 Uij ? ?
H(16) 0.6136 0.3005 -0.0576 0.1875 Uij ? ?
H(17) 0.5815 0.2677 -0.0930 0.1875 Uij ? ?
H(18) 0.5917 0.2702 0.0005 0.1875 Uij ? ?
H(19) 0.7791 0.3060 0.0544 0.1091 Uij ? ?
H(20) 0.8348 0.2928 0.0734 0.1091 Uij ? ?
H(21) 0.8493 0.2827 -0.0637 0.1320 Uij ? ?
H(22) 0.7932 0.2949 -0.0834 0.1320 Uij ? ?
H(23) 0.8108 0.3551 -0.0528 0.1647 Uij ? ?
H(24) 0.8634 0.3446 -0.0139 0.1647 Uij ? ?
H(25) 0.8958 0.3296 -0.1442 0.2738 Uij ? ?
H(26) 0.8432 0.3404 -0.1830 0.2738 Uij ? ?
H(27) 0.8777 0.3708 -0.1434 0.2738 Uij ? ?
H(28) 0.8140 0.1936 0.0455 0.1029 Uij ? ?
H(29) 0.8344 0.2170 -0.0275 0.1029 Uij ? ?
H(30) 0.8881 0.2520 0.0608 0.1513 Uij ? ?
H(31) 0.8642 0.2329 0.1370 0.1513 Uij ? ?
H(32) 0.8915 0.1743 0.0857 0.2063 Uij ? ?
H(33) 0.9177 0.1945 0.0128 0.2063 Uij ? ?
H(34) 0.9787 0.1772 0.1066 0.2792 Uij ? ?
H(35) 0.9768 0.2203 0.1010 0.2792 Uij ? ?
H(36) 0.9506 0.2000 0.1738 0.2792 Uij ? ?
H(37) -0.0321 0.1324 0.6644 0.1780 Uij ? ?
H(38) -0.0284 0.1731 0.6959 0.1780 Uij ? ?
H(39) 0.0372 0.1856 0.5940 0.2832 Uij ? ?
H(40) 0.0304 0.1453 0.5609 0.2832 Uij ? ?
H(41) -0.0386 0.1587 0.4974 0.3188 Uij ? ?
H(42) -0.0481 0.1944 0.5489 0.3188 Uij ? ?
H(43) 0.0164 0.1874 0.4263 0.3403 Uij ? ?
H(44) -0.0370 0.2068 0.4253 0.3403 Uij ? ?
H(45) 0.0073 0.2231 0.4780 0.3403 Uij ? ?
H(46) 0.0945 0.1599 0.7863 0.1241 Uij ? ?
H(47) 0.0856 0.1727 0.6967 0.1241 Uij ? ?
H(48) 0.0251 0.2166 0.7417 0.1780 Uij ? ?
H(49) 0.0333 0.2036 0.8314 0.1780 Uij ? ?
H(50) 0.1181 0.2231 0.8270 0.1958 Uij ? ?
H(51) 0.1118 0.2346 0.7360 0.1958 Uij ? ?
H(52) 0.1087 0.2872 0.8184 0.2220 Uij ? ?
H(53) 0.0562 0.2822 0.7743 0.2220 Uij ? ?
H(54) 0.0620 0.2706 0.8653 0.2220 Uij ? ?
H(55) -0.0244 0.1543 0.8238 0.1216 Uij ? ?
H(56) -0.0329 0.1146 0.7886 0.1216 Uij ? ?
H(57) 0.0339 0.0917 0.8692 0.1796 Uij ? ?
H(58) 0.0446 0.1315 0.9025 0.1796 Uij ? ?
H(59) -0.0393 0.1321 0.9603 0.1960 Uij ? ?
H(60) -0.0465 0.0911 0.9320 0.1960 Uij ? ?
H(61) -0.0215 0.0920 1.0701 0.3074 Uij ? ?
H(62) 0.0209 0.0725 1.0186 0.3074 Uij ? ?
H(63) 0.0283 0.1134 1.0467 0.3074 Uij ? ?
H(64) 0.0716 0.1093 0.6517 0.2422 Uij ? ?
H(65) 0.0697 0.0890 0.7355 0.2422 Uij ? ?
H(66) -0.0260 0.0811 0.6813 0.2874 Uij ? ?
H(67) 0.0077 0.0729 0.6049 0.2874 Uij ? ?
H(68) 0.0711 0.0469 0.6981 0.2695 Uij ? ?
H(69) 0.0294 0.0489 0.7661 0.2695 Uij ? ?
H(70) -0.0128 -0.0014 0.7079 0.4434 Uij ? ?
H(71) 0.0291 -0.0035 0.6403 0.4434 Uij ? ?
H(72) 0.0434 -0.0121 0.7306 0.4434 Uij ? ?
H(73) 0.3637 0.0201 0.7746 0.2538 Uij ? ?
H(74) 0.4088 -0.0076 0.7611 0.2538 Uij ? ?
H(75) 0.3580 -0.0373 0.6501 0.2683 Uij ? ?
H(76) 0.3178 -0.0055 0.6588 0.2683 Uij ? ?
H(77) 0.3877 0.0400 0.6717 0.3487 Uij ? ?
H(78) 0.4280 0.0083 0.6640 0.3487 Uij ? ?
H(79) 0.3514 0.0225 0.5437 0.3676 Uij ? ?
H(80) 0.4091 0.0318 0.5297 0.3676 Uij ? ?
H(81) 0.3914 -0.0094 0.5360 0.3676 Uij ? ?
H(82) 0.3551 -0.0923 0.8291 0.2055 Uij ? ?
H(83) 0.3607 -0.0816 0.7376 0.2055 Uij ? ?
H(84) 0.4451 -0.0593 0.7661 0.3058 Uij ? ?
H(85) 0.4393 -0.0741 0.8549 0.3058 Uij ? ?
H(86) 0.4224 -0.1349 0.8009 0.2675 Uij ? ?
H(87) 0.4328 -0.1197 0.7136 0.2675 Uij ? ?
H(88) 0.5065 -0.1475 0.7640 0.3279 Uij ? ?
H(89) 0.5161 -0.1052 0.7509 0.3279 Uij ? ?
H(90) 0.5057 -0.1205 0.8382 0.3279 Uij ? ?
H(91) 0.2696 -0.0173 0.7964 0.2257 Uij ? ?
H(92) 0.2798 -0.0521 0.7424 0.2257 Uij ? ?
H(93) 0.2392 -0.0880 0.8230 0.3469 Uij ? ?
H(94) 0.2601 -0.0686 0.9011 0.3469 Uij ? ?
H(95) 0.1862 -0.0405 0.9141 0.1852 Uij ? ?
H(96) 0.1968 -0.0198 0.8324 0.1852 Uij ? ?
H(97) 0.1189 -0.0531 0.8219 0.3448 Uij ? ?
H(98) 0.1584 -0.0689 0.7596 0.3448 Uij ? ?
H(99) 0.1481 -0.0898 0.8411 0.3448 Uij ? ?
H(100) 0.3021 -0.0090 0.9560 0.2808 Uij ? ?
H(101) 0.3221 0.0222 0.8986 0.2808 Uij ? ?
H(102) 0.3836 -0.0083 1.0261 0.3312 Uij ? ?
H(103) 0.4005 0.0249 0.9718 0.3312 Uij ? ?
H(104) 0.3574 -0.0509 0.9053 0.3490 Uij ? ?
H(105) 0.3908 -0.0202 0.8644 0.3490 Uij ? ?
H(106) 0.3614 0.0463 1.0878 0.4317 Uij ? ?
H(107) 0.3298 0.0572 1.0109 0.4317 Uij ? ?
H(108) 0.3124 0.0239 1.0648 0.4317 Uij ? ?

loop_
_atom_type_symbol
_atom_type_oxidation_number
_atom_type_number_in_cell
_atom_type_scat_dispersion_real
_atom_type_scat_dispersion_imag
_atom_type_scat_source
C 0 384 0.003 0.002 'International Tables'
H 0 864 0.000 0.000 'International Tables'
N 0 24 0.006 0.003 'International Tables'
Au 0 8 -2.013 8.802 'International Tables'
Sn 0 16 -0.654 1.425 'International Tables'
Te 0 48 -0.531 1.675 'International Tables'

loop_
_geom_angle_atom_site_label_1
_geom_angle_atom_site_label_2
_geom_angle_atom_site_label_3
_geom_angle
_geom_angle_site_symmetry_1
_geom_angle_site_symmetry_2
_geom_angle_site_symmetry_3
_geom_angle_publ_flag
Te(1) Au(1) Te(6) 166.6(2) ? ? ? yes
Au(1) Te(1) Sn(1) 82.8(1) ? ? ? yes
Sn(1) Te(3) Sn(2) 83.3(1) ? ? ? yes
Sn(1) Te(4) Sn(2) 83.2(1) ? ? ? yes
Au(1) Te(6) Sn(2) 81.8(1) ? ? ? yes
Te(1) Sn(1) Te(2) 115.1(2) ? ? ? yes
Te(1) Sn(1) Te(3) 108.8(2) ? ? ? yes
Te(1) Sn(1) Te(4) 107.4(2) ? ? ? yes
Te(2) Sn(1) Te(3) 116.4(2) ? ? ? yes
Te(2) Sn(1) Te(4) 113.0(2) ? ? ? yes
Te(3) Sn(1) Te(4) 93.9(1) ? ? ? yes
Te(3) Sn(2) Te(4) 94.0(1) ? ? ? yes
Te(3) Sn(2) Te(5) 116.0(2) ? ? ? yes
Te(3) Sn(2) Te(6) 108.4(2) ? ? ? yes
Te(4) Sn(2) Te(5) 110.6(2) ? ? ? yes
Te(4) Sn(2) Te(6) 109.3(2) ? ? ? yes
Te(5) Sn(2) Te(6) 116.2(2) ? ? ? yes
C(1) N(1) C(5) 113(3) ? ? ? yes
C(1) N(1) C(9) 107(3) ? ? ? yes
C(1) N(1) C(13) 107(3) ? ? ? yes
C(5) N(1) C(9) 113(3) ? ? ? yes
C(5) N(1) C(13) 99(3) ? ? ? yes
C(9) N(1) C(13) 115(3) ? ? ? yes
C(17) N(2) C(21) 107(4) ? ? ? yes
C(17) N(2) C(25) 101(4) ? ? ? yes
C(17) N(2) C(29) 102(4) ? ? ? yes
C(21) N(2) C(25) 111(4) ? ? ? yes
C(21) N(2) C(29) 118(4) ? ? ? yes
C(25) N(2) C(29) 113(4) ? ? ? yes
C(33) N(3) C(37) 107(5) ? ? ? yes
C(33) N(3) C(41) 126(6) ? ? ? yes
C(33) N(3) C(47) 95(5) ? ? ? yes
C(37) N(3) C(41) 108(5) ? ? ? yes
C(37) N(3) C(47) 102(6) ? ? ? yes
C(41) N(3) C(47) 114(6) ? ? ? yes
N(1) C(1) C(2) 109(3) ? ? ? yes
C(1) C(2) C(3) 94(3) ? ? ? yes
C(2) C(3) C(4) 97(3) ? ? ? yes
N(1) C(5) C(6) 109(3) ? ? ? yes
C(5) C(6) C(7) 106(4) ? ? ? yes
C(6) C(7) C(8) 113(4) ? ? ? yes
N(1) C(9) C(10) 114(3) ? ? ? yes
C(9) C(10) C(11) 112(4) ? ? ? yes
C(10) C(11) C(12) 111(5) ? ? ? yes
N(1) C(13) C(14) 101(3) ? ? ? yes
C(13) C(14) C(15) 100(4) ? ? ? yes
C(14) C(15) C(16) 112(5) ? ? ? yes
N(2) C(17) C(18) 119(6) ? ? ? yes
C(17) C(18) C(19) 119(7) ? ? ? yes
C(18) C(19) C(20) 125(7) ? ? ? yes
N(2) C(21) C(22) 113(4) ? ? ? yes
C(21) C(22) C(23) 107(4) ? ? ? yes
C(22) C(23) C(24) 111(5) ? ? ? yes
N(2) C(25) C(26) 120(6) ? ? ? yes
C(25) C(26) C(27) 91(5) ? ? ? yes
C(25) C(26) C(27a) 119(7) ? ? ? yes
C(27) C(26) C(27a) 54(7) ? ? ? yes
C(26) C(27) C(27a) 62(3) ? ? ? yes
C(26) C(27) C(28) 116(7) ? ? ? yes
C(27a) C(27) C(28) 62(3) ? ? ? yes
C(26) C(27a) C(27) 62(3) ? ? ? yes
C(26) C(27a) C(28) 116(7) ? ? ? yes
C(27) C(27a) C(28) 62(3) ? ? ? yes
C(27) C(28) C(27a) 54(7) ? ? ? yes
N(2) C(29) C(30) 114(4) ? ? ? yes
C(29) C(30) C(31) 107(4) ? ? ? yes
C(30) C(31) C(32) 108(4) ? ? ? yes
N(3) C(33) C(34) 102(5) ? ? ? yes
C(33) C(34) C(35) 80(5) ? ? ? yes
C(34) C(35) C(36) 92(5) ? ? ? yes
N(3) C(37) C(38) 123(6) ? ? ? yes
C(37) C(38) C(39) 106(7) ? ? ? yes
C(38) C(39) C(40) 108(7) ? ? ? yes
N(3) C(41) C(42) 132(5) ? ? ? yes
C(41) C(42) C(43) 109(6) ? ? ? yes
C(41) C(42) C(43a) 92(5) ? ? ? yes
C(43) C(42) C(43a) 56(3) ? ? ? yes
C(42) C(43) C(43a) 61(2) ? ? ? yes
C(42) C(43) C(44) 109(1) ? ? ? yes
C(43a) C(43) C(44) 61(2) ? ? ? yes
C(42) C(43a) C(43) 61(2) ? ? ? yes
C(42) C(43a) C(44) 109(1) ? ? ? yes
C(43) C(43a) C(44) 61(2) ? ? ? yes
C(43) C(44) C(43a) 56(4) ? ? ? yes
C(46) C(45) C(47) 100(6) ? ? ? yes
C(45) C(46) C(48) 95(6) ? ? ? yes
N(3) C(47) C(45) 123(7) ? ? ? yes

loop_
_geom_bond_atom_site_label_1
_geom_bond_atom_site_label_2
_geom_bond_distance
_geom_bond_site_symmetry_1
_geom_bond_site_symmetry_2
_geom_bond_publ_flag
Au(1) Te(1) 2.550(4) ? ? yes
Au(1) Te(6) 2.546(5) ? ? yes
Te(1) Sn(1) 2.738(5) ? ? yes
Te(2) Sn(1) 2.651(5) ? ? yes
Te(3) Sn(1) 2.785(5) ? ? yes
Te(3) Sn(2) 2.781(5) ? ? yes
Te(4) Sn(1) 2.783(5) ? ? yes
Te(4) Sn(2) 2.783(5) ? ? yes
Te(5) Sn(2) 2.636(5) ? ? yes
Te(6) Sn(2) 2.742(5) ? ? yes
N(1) C(1) 1.58(5) ? ? yes
N(1) C(5) 1.51(5) ? ? yes
N(1) C(9) 1.54(5) ? ? yes
N(1) C(13) 1.58(5) ? ? yes
N(2) C(17) 1.52(6) ? ? yes
N(2) C(21) 1.53(5) ? ? yes
N(2) C(25) 1.51(1) ? ? yes
N(2) C(29) 1.48(5) ? ? yes
N(3) C(33) 1.50(1) ? ? yes
N(3) C(37) 1.53(7) ? ? yes
N(3) C(41) 1.53(7) ? ? yes
N(3) C(47) 1.45(1) ? ? yes
C(1) C(2) 1.53(1) ? ? yes
C(2) C(3) 1.54(1) ? ? yes
C(3) C(4) 1.53(1) ? ? yes
C(5) C(6) 1.48(5) ? ? yes
C(6) C(7) 1.55(1) ? ? yes
C(7) C(8) 1.57(6) ? ? yes
C(9) C(10) 1.52(5) ? ? yes
C(10) C(11) 1.51(6) ? ? yes
C(11) C(12) 1.54(1) ? ? yes
C(13) C(14) 1.55(6) ? ? yes
C(14) C(15) 1.53(7) ? ? yes
C(15) C(16) 1.50(8) ? ? yes
C(17) C(18) 1.54(1) ? ? yes
C(18) C(19) 1.45(9) ? ? yes
C(19) C(20) 1.54(1) ? ? yes
C(21) C(22) 1.54(1) ? ? yes
C(22) C(23) 1.52(7) ? ? yes
C(23) C(24) 1.53(7) ? ? yes
C(25) C(26) 1.55(1) ? ? yes
C(26) C(27) 1.54(1) ? ? yes
C(26) C(27a) 1.54(1) ? ? yes
C(27) C(27a) 1.4(2) ? ? yes
C(27) C(28) 1.54(1) ? ? yes
C(27a) C(28) 1.54(1) ? ? yes
C(29) C(30) 1.54(1) ? ? yes
C(30) C(31) 1.53(1) ? ? yes
C(31) C(32) 1.53(1) ? ? yes
C(33) C(34) 1.57(9) ? ? yes
C(34) C(35) 1.54(1) ? ? yes
C(35) C(36) 1.54(1) ? ? yes
C(37) C(38) 1.53(9) ? ? yes
C(38) C(39) 1.54(1) ? ? yes
C(39) C(40) 1.51(10) ? ? yes
C(41) C(42) 1.54(1) ? ? yes
C(42) C(43) 1.54(1) ? ? yes
C(42) C(43a) 1.54(1) ? ? yes
C(43) C(43a) 1.46(9) ? ? yes
C(43) C(44) 1.54(1) ? ? yes
C(43a) C(44) 1.54(1) ? ? yes
C(45) C(46) 1.54(1) ? ? yes
C(45) C(47) 1.45(9) ? ? yes
C(46) C(48) 1.54(1) ? ? yes
